data_1562736
loop_
_publ_author_name
'He, Jiang-Hong'
'Xiao, Dong-Rong'
'Chen, Hai-Yan'
'Sun, Dian-Zhen'
'Yan, Shi-Wei'
'Wang, Xin'
'Ye, Zhong-Li'
'Luo, Qun-Li'
'Wang, En-Bo'

_publ_section_title
;
 A series of 2D metal--quinolone complexes: Syntheses, structures, and
 physical properties
;
_journal_name_full 'Journal of Solid State Chemistry'
_journal_page_first 279
_journal_page_last 288
_journal_paper_doi 10.1016/j.jssc.2012.10.015
_journal_volume 198
_journal_year 2013
_chemical_formula_sum 'C31 H28 Cd F N3 O8'
_chemical_formula_weight 701.96
_space_group_IT_number 14
_space_group_name_Hall '-P 2ybc'
_space_group_name_H-M_alt 'P 1 21/c 1'
_symmetry_cell_setting monoclinic
_symmetry_space_group_name_H-M 'P 1 21/c 1'
_atom_sites_solution_hydrogens geom
_atom_sites_solution_primary direct
_atom_sites_solution_secondary difmap
_audit_creation_method SHELXL-97
_cell_angle_alpha 90.00
_cell_angle_beta 110.44(3)
_cell_angle_gamma 90.00
_cell_formula_units_Z 4
_cell_length_a 13.851(3)
_cell_length_b 19.625(4)
_cell_length_c 11.026(2)
_cell_measurement_reflns_used 18098
_cell_measurement_temperature 293(2)
_cell_measurement_theta_max 28.31
_cell_measurement_theta_min 1.57
_cell_volume 2808.4(11)
_computing_cell_refinement 'SMART (Bruker, 2001)'
_computing_data_collection 'SMART (Bruker, 2001)'
_computing_data_reduction 'SAINT (Bruker, 2001)'
_computing_molecular_graphics 'SHELXTL-PLUS (Sheldrick, 1990)'
_computing_publication_material 'SHELXL-97 (Sheldrick, 1997)'
_computing_structure_refinement 'SHELXL-97 (Sheldrick, 1997)'
_computing_structure_solution 'SHELXS-97 (Sheldrick, 1990)'
_diffrn_ambient_temperature 293(2)
_diffrn_measured_fraction_theta_full 0.970
_diffrn_measured_fraction_theta_max 0.970
_diffrn_measurement_device_type 'Bruker APEX CCD area-detector'
_diffrn_measurement_method 'phi and omega scans'
_diffrn_radiation_monochromator graphite
_diffrn_radiation_source 'fine-focus sealed tube'
_diffrn_radiation_type MoK\a
_diffrn_radiation_wavelength 0.71073
_diffrn_reflns_av_R_equivalents 0.0196
_diffrn_reflns_av_sigmaI/netI 0.0245
_diffrn_reflns_limit_h_max 16
_diffrn_reflns_limit_h_min -17
_diffrn_reflns_limit_k_max 25
_diffrn_reflns_limit_k_min -25
_diffrn_reflns_limit_l_max 11
_diffrn_reflns_limit_l_min -14
_diffrn_reflns_number 18098
_diffrn_reflns_theta_full 28.31
_diffrn_reflns_theta_max 28.31
_diffrn_reflns_theta_min 1.57
_exptl_absorpt_coefficient_mu 0.844
_exptl_absorpt_correction_T_max 0.7399
_exptl_absorpt_correction_T_min 0.6976
_exptl_absorpt_correction_type multi-scan
_exptl_absorpt_process_details 'SADABS(Sheldrick, 1996)'
_exptl_crystal_colour yellow
_exptl_crystal_density_diffrn 1.660
_exptl_crystal_density_method 'not measured'
_exptl_crystal_description block
_exptl_crystal_F_000 1424
_exptl_crystal_size_max 0.46
_exptl_crystal_size_mid 0.41
_exptl_crystal_size_min 0.38
_refine_diff_density_max 0.455
_refine_diff_density_min -0.442
_refine_diff_density_rms 0.063
_refine_ls_extinction_method none
_refine_ls_goodness_of_fit_ref 1.006
_refine_ls_hydrogen_treatment mixed
_refine_ls_matrix_type full
_refine_ls_number_parameters 424
_refine_ls_number_reflns 6787
_refine_ls_number_restraints 41
_refine_ls_restrained_S_all 1.029
_refine_ls_R_factor_all 0.0353
_refine_ls_R_factor_gt 0.0285
_refine_ls_shift/su_max 0.002
_refine_ls_shift/su_mean 0.000
_refine_ls_structure_factor_coef Fsqd
_refine_ls_weighting_details 'calc w=1/[\s^2^(Fo^2^)+(0.0670P)^2^+0.0000P] where P=(Fo^2^+2Fc^2^)/3'
_refine_ls_weighting_scheme calc
_refine_ls_wR_factor_gt 0.0887
_refine_ls_wR_factor_ref 0.0949
_reflns_number_gt 5813
_reflns_number_total 6787
_reflns_threshold_expression >2sigma(I)
_cod_data_source_file JSSC-2013-198-270.CIF
_cod_data_source_block compound-1
_cod_depositor_comments
;
The following automatic conversions were performed:

data item '_symmetry_cell_setting' value 'Monoclinic' was changed to
'monoclinic' in accordance with the built-in table derived from the
CIF Core dictionary named 'cif_core.dic' version 2.4.5 last updated
on 2014-11-21.

Automatic conversion script
Id: cif_fix_values 8369 2020-08-20 11:38:08Z andrius 
;
_cod_original_cell_volume 2808.5(10)
_cod_original_sg_symbol_H-M P2(1)/c
_cod_database_code 1562736

loop_
_symmetry_equiv_pos_as_xyz
'x, y, z'
'-x, y+1/2, -z+1/2'
'-x, -y, -z'
'x, -y-1/2, z-1/2'

loop_
_atom_site_label
_atom_site_type_symbol
_atom_site_fract_x
_atom_site_fract_y
_atom_site_fract_z
_atom_site_U_iso_or_equiv
_atom_site_adp_type
_atom_site_occupancy
_atom_site_symmetry_multiplicity
_atom_site_calc_flag
_atom_site_refinement_flags
_atom_site_disorder_assembly
_atom_site_disorder_group
Cd1 Cd 0.279327(11) 0.327206(8) 0.115782(14) 0.02810(7) Uani 1 1 d . . .
F1 F -0.22613(10) 0.35230(10) 0.10504(13) 0.0451(4) Uani 1 1 d . A .
O1 O 0.22463(13) 0.45726(11) -0.21128(19) 0.0547(5) Uani 1 1 d . . .
OW1 O -0.62106(18) 0.35854(12) -0.4512(2) 0.0585(6) Uani 1 1 d D . .
O2 O 0.28282(12) 0.41074(9) -0.01865(18) 0.0455(4) Uani 1 1 d . . .
O3 O 0.12221(11) 0.37000(8) 0.07911(15) 0.0320(3) Uani 1 1 d . . .
O4 O 0.27910(12) 0.24718(9) -0.22558(15) 0.0392(4) Uani 1 1 d . . .
O5 O 0.24251(13) 0.24780(9) -0.04424(15) 0.0404(4) Uani 1 1 d . . .
O6 O -0.58698(12) 0.37749(9) -0.68360(17) 0.0414(4) Uani 1 1 d . . .
O7 O -0.54882(14) 0.31183(12) -0.82390(18) 0.0522(5) Uani 1 1 d . . .
N1 N -0.58507(14) 0.41052(11) -0.2076(2) 0.0402(5) Uani 1 1 d . . .
H1A H -0.6460 0.4171 -0.1971 0.048 Uiso 1 1 calc R . .
H1B H -0.5976 0.3929 -0.2870 0.048 Uiso 1 1 calc R . .
N2 N -0.36434(13) 0.41974(9) -0.10621(18) 0.0303(4) Uani 1 1 d . . .
N3 N -0.06882(13) 0.47929(10) -0.23078(17) 0.0321(4) Uani 1 1 d D . .
C1 C 0.21045(15) 0.43490(12) -0.1143(2) 0.0307(5) Uani 1 1 d . A .
C2 C 0.10221(15) 0.43687(10) -0.11192(19) 0.0258(4) Uani 1 1 d . . .
C3 C 0.06745(14) 0.40412(10) -0.01788(19) 0.0240(4) Uani 1 1 d . A .
C4 C -0.04251(14) 0.41052(10) -0.04138(18) 0.0228(4) Uani 1 1 d . . .
C5 C -0.08602(15) 0.37739(10) 0.0414(2) 0.0270(4) Uani 1 1 d . A .
H5A H -0.0441 0.3521 0.1113 0.032 Uiso 1 1 calc R . .
C6 C -0.18841(16) 0.38229(11) 0.0194(2) 0.0281(4) Uani 1 1 d . . .
C7 C -0.25843(15) 0.41771(10) -0.0873(2) 0.0263(4) Uani 1 1 d . A .
C8 C -0.21548(15) 0.45150(11) -0.1672(2) 0.0279(4) Uani 1 1 d . . .
H8A H -0.2577 0.4772 -0.2363 0.033 Uiso 1 1 calc R A .
C9 C -0.10912(14) 0.44754(10) -0.14534(19) 0.0242(4) Uani 1 1 d . A .
C10 C 0.03190(16) 0.47210(12) -0.2115(2) 0.0333(5) Uani 1 1 d . A .
H10A H 0.0562 0.4929 -0.2710 0.040 Uiso 1 1 calc R . .
C11 C -0.1339(3) 0.5288(2) -0.3286(3) 0.0299(9) Uani 0.677(7) 1 d PDU A 1
H11A H -0.1512 0.5710 -0.2930 0.036 Uiso 0.677(7) 1 calc PR A 1
C12 C -0.2158(3) 0.5015(2) -0.4434(4) 0.0491(12) Uani 0.677(7) 1 d PDU A 1
H12A H -0.2801 0.5265 -0.4768 0.059 Uiso 0.677(7) 1 calc PR A 1
H12B H -0.2219 0.4525 -0.4537 0.059 Uiso 0.677(7) 1 calc PR A 1
C11A C -0.1351(6) 0.4943(4) -0.3600(7) 0.039(2) Uani 0.323(7) 1 d PDU A 2
H11B H -0.1883 0.4597 -0.3978 0.047 Uiso 0.323(7) 1 calc PR A 2
C12A C -0.1755(8) 0.5647(5) -0.3688(9) 0.057(3) Uani 0.323(7) 1 d PDU A 2
H12C H -0.1404 0.5965 -0.3001 0.069 Uiso 0.323(7) 1 calc PR A 2
H12D H -0.2491 0.5717 -0.4098 0.069 Uiso 0.323(7) 1 calc PR A 2
C13 C -0.1165(3) 0.5361(2) -0.4498(3) 0.0898(14) Uani 1 1 d DU . .
H13A H -0.0648 0.5073 -0.4645 0.090 Uiso 0.677(7) 1 calc PR A 1
H13B H -0.1230 0.5813 -0.4876 0.090 Uiso 0.677(7) 1 calc PR A 1
H13C H -0.1540 0.5274 -0.5408 0.090 Uiso 0.323(7) 1 d PR A 2
H13D H -0.0467 0.5525 -0.4305 0.090 Uiso 0.323(7) 1 d PR A 2
C14 C -0.41698(17) 0.35351(12) -0.1190(2) 0.0360(5) Uani 1 1 d . . .
H14A H -0.3757 0.3229 -0.0518 0.043 Uiso 1 1 calc R . .
H14B H -0.4242 0.3335 -0.2021 0.043 Uiso 1 1 calc R . .
C15 C -0.52227(18) 0.36158(14) -0.1084(2) 0.0431(6) Uani 1 1 d . . .
H15A H -0.5567 0.3177 -0.1208 0.052 Uiso 1 1 calc R . .
H15B H -0.5150 0.3780 -0.0227 0.052 Uiso 1 1 calc R . .
C16 C -0.53140(17) 0.47702(13) -0.1974(3) 0.0408(6) Uani 1 1 d . . .
H16A H -0.5248 0.4985 -0.1156 0.049 Uiso 1 1 calc R . .
H16B H -0.5719 0.5069 -0.2666 0.049 Uiso 1 1 calc R . .
C17 C -0.42572(16) 0.46726(12) -0.2060(2) 0.0363(5) Uani 1 1 d . . .
H17A H -0.4327 0.4497 -0.2909 0.044 Uiso 1 1 calc R . .
H17B H -0.3907 0.5108 -0.1951 0.044 Uiso 1 1 calc R . .
C18 C -0.01721(19) 0.32255(11) -0.4332(2) 0.0344(5) Uani 1 1 d . . .
H18A H -0.0326 0.3439 -0.5131 0.041 Uiso 1 1 calc R . .
C19 C 0.08420(17) 0.30618(12) -0.3627(2) 0.0335(5) Uani 1 1 d . . .
H19A H 0.1358 0.3151 -0.3965 0.040 Uiso 1 1 calc R . .
C20 C 0.10862(16) 0.27644(10) -0.24127(19) 0.0273(4) Uani 1 1 d . . .
C21 C 0.03140(17) 0.26540(12) -0.1915(2) 0.0338(5) Uani 1 1 d . . .
H21A H 0.0478 0.2480 -0.1082 0.041 Uiso 1 1 calc R . .
C22 C -0.07056(17) 0.27996(12) -0.2641(2) 0.0336(5) Uani 1 1 d . . .
H22A H -0.1218 0.2710 -0.2298 0.040 Uiso 1 1 calc R . .
C23 C -0.09717(16) 0.30774(11) -0.3871(2) 0.0285(4) Uani 1 1 d . . .
C24 C -0.20694(17) 0.31901(10) -0.4695(2) 0.0290(4) Uani 1 1 d . . .
C25 C -0.28477(19) 0.32109(12) -0.4182(2) 0.0377(5) Uani 1 1 d . . .
H25A H -0.2684 0.3156 -0.3295 0.045 Uiso 1 1 calc R . .
C26 C -0.38713(19) 0.33116(12) -0.4962(2) 0.0392(6) Uani 1 1 d . . .
H26A H -0.4377 0.3342 -0.4590 0.047 Uiso 1 1 calc R . .
C27 C -0.41394(17) 0.33663(11) -0.6296(2) 0.0323(5) Uani 1 1 d . . .
C28 C -0.3369(2) 0.33369(15) -0.6816(3) 0.0460(7) Uani 1 1 d . . .
H28A H -0.3539 0.3370 -0.7708 0.055 Uiso 1 1 calc R . .
C29 C -0.2349(2) 0.32591(13) -0.6036(3) 0.0434(6) Uani 1 1 d . . .
H29A H -0.1842 0.3253 -0.6409 0.052 Uiso 1 1 calc R . .
C30 C 0.21817(17) 0.25600(11) -0.1660(2) 0.0299(4) Uani 1 1 d . . .
C31 C -0.52397(17) 0.34299(13) -0.7177(2) 0.0352(5) Uani 1 1 d . . .
HW1A H -0.652(3) 0.3217(12) -0.478(3) 0.104(16) Uiso 1 1 d D . .
HW1B H -0.606(3) 0.3769(13) -0.510(2) 0.067(11) Uiso 1 1 d D . .

loop_
_atom_site_aniso_label
_atom_site_aniso_U_11
_atom_site_aniso_U_22
_atom_site_aniso_U_33
_atom_site_aniso_U_23
_atom_site_aniso_U_13
_atom_site_aniso_U_12
Cd1 0.01828(10) 0.04016(11) 0.02473(10) 0.00122(6) 0.00606(7) 0.00400(5)
F1 0.0298(8) 0.0688(10) 0.0430(9) 0.0238(7) 0.0208(7) 0.0027(6)
O1 0.0274(9) 0.0960(15) 0.0485(11) 0.0201(10) 0.0231(8) 0.0065(9)
OW1 0.0680(15) 0.0641(13) 0.0486(12) -0.0184(10) 0.0271(11) -0.0260(11)
O2 0.0206(8) 0.0583(10) 0.0594(11) 0.0230(9) 0.0165(8) 0.0066(7)
O3 0.0202(7) 0.0442(8) 0.0332(8) 0.0105(7) 0.0112(6) 0.0092(6)
O4 0.0245(8) 0.0554(10) 0.0335(9) -0.0117(7) 0.0048(7) 0.0028(7)
O5 0.0380(9) 0.0512(10) 0.0231(8) -0.0030(7) -0.0005(7) 0.0105(8)
O6 0.0258(8) 0.0496(10) 0.0462(10) 0.0083(8) 0.0094(7) 0.0067(7)
O7 0.0248(9) 0.0937(14) 0.0317(10) -0.0045(9) 0.0020(7) 0.0002(9)
N1 0.0188(9) 0.0652(13) 0.0391(11) -0.0122(10) 0.0133(8) -0.0058(9)
N2 0.0163(8) 0.0348(9) 0.0401(10) 0.0037(8) 0.0102(7) -0.0021(7)
N3 0.0202(8) 0.0491(11) 0.0271(9) 0.0132(8) 0.0085(7) -0.0002(8)
C1 0.0212(10) 0.0360(11) 0.0382(12) -0.0017(9) 0.0143(9) -0.0013(8)
C2 0.0200(9) 0.0321(10) 0.0277(10) -0.0023(8) 0.0112(8) -0.0014(8)
C3 0.0179(9) 0.0284(9) 0.0268(10) -0.0028(8) 0.0093(7) 0.0020(7)
C4 0.0180(9) 0.0270(9) 0.0249(9) -0.0006(7) 0.0096(7) 0.0012(7)
C5 0.0219(10) 0.0325(10) 0.0266(10) 0.0075(8) 0.0086(8) 0.0036(8)
C6 0.0231(10) 0.0341(10) 0.0303(11) 0.0080(8) 0.0135(8) 0.0005(8)
C7 0.0184(9) 0.0290(9) 0.0322(10) 0.0005(8) 0.0096(8) 0.0006(8)
C8 0.0170(9) 0.0360(10) 0.0294(10) 0.0073(8) 0.0064(8) 0.0015(8)
C9 0.0175(9) 0.0311(10) 0.0252(10) 0.0024(8) 0.0088(7) -0.0010(7)
C10 0.0229(10) 0.0479(13) 0.0325(11) 0.0094(10) 0.0138(9) -0.0031(9)
C11 0.0262(17) 0.0280(19) 0.0343(19) 0.0147(15) 0.0091(14) 0.0075(15)
C12 0.053(3) 0.048(2) 0.036(2) 0.0116(17) 0.0031(18) 0.0068(18)
C11A 0.030(4) 0.043(5) 0.045(5) 0.010(4) 0.013(3) 0.000(4)
C12A 0.068(6) 0.071(6) 0.037(4) 0.007(4) 0.024(4) 0.017(5)
C13 0.070(2) 0.146(3) 0.069(2) 0.065(2) 0.0438(19) 0.052(2)
C14 0.0259(11) 0.0376(11) 0.0458(14) 0.0015(10) 0.0142(10) -0.0053(9)
C15 0.0291(12) 0.0612(16) 0.0422(14) -0.0008(12) 0.0164(11) -0.0143(11)
C16 0.0207(10) 0.0492(14) 0.0494(15) -0.0046(11) 0.0084(10) 0.0034(10)
C17 0.0199(10) 0.0409(12) 0.0455(13) 0.0074(10) 0.0081(9) -0.0006(9)
C18 0.0259(11) 0.0485(13) 0.0263(11) 0.0055(9) 0.0059(9) 0.0048(9)
C19 0.0265(11) 0.0450(12) 0.0294(11) 0.0027(9) 0.0103(9) 0.0053(10)
C20 0.0229(10) 0.0324(10) 0.0216(10) -0.0039(8) 0.0014(8) 0.0012(8)
C21 0.0311(11) 0.0445(12) 0.0229(10) 0.0032(9) 0.0057(9) 0.0003(9)
C22 0.0274(11) 0.0450(12) 0.0286(11) 0.0030(9) 0.0100(9) -0.0020(9)
C23 0.0232(10) 0.0336(10) 0.0247(10) -0.0031(8) 0.0033(8) 0.0001(8)
C24 0.0215(10) 0.0366(11) 0.0260(11) -0.0004(8) 0.0045(8) 0.0027(8)
C25 0.0282(12) 0.0580(15) 0.0249(11) -0.0016(9) 0.0068(9) 0.0043(10)
C26 0.0234(11) 0.0616(16) 0.0329(13) -0.0005(10) 0.0104(10) 0.0050(10)
C27 0.0207(10) 0.0394(11) 0.0318(12) 0.0016(9) 0.0032(9) 0.0009(8)
C28 0.0282(13) 0.084(2) 0.0239(12) 0.0054(11) 0.0061(10) 0.0039(12)
C29 0.0239(12) 0.0761(19) 0.0299(13) 0.0028(11) 0.0089(10) 0.0056(11)
C30 0.0261(10) 0.0332(10) 0.0244(10) -0.0064(8) 0.0010(8) 0.0015(8)
C31 0.0209(11) 0.0490(12) 0.0320(12) 0.0121(10) 0.0046(9) -0.0007(9)

loop_
_atom_type_symbol
_atom_type_description
_atom_type_scat_dispersion_real
_atom_type_scat_dispersion_imag
_atom_type_scat_source
C C 0.0033 0.0016 'International Tables Vol C Tables 4.2.6.8 and 6.1.1.4'
H H 0.0000 0.0000 'International Tables Vol C Tables 4.2.6.8 and 6.1.1.4'
N N 0.0061 0.0033 'International Tables Vol C Tables 4.2.6.8 and 6.1.1.4'
O O 0.0106 0.0060 'International Tables Vol C Tables 4.2.6.8 and 6.1.1.4'
F F 0.0171 0.0103 'International Tables Vol C Tables 4.2.6.8 and 6.1.1.4'
Cd Cd -0.8075 1.2024 'International Tables Vol C Tables 4.2.6.8 and 6.1.1.4'

loop_
_geom_angle_atom_site_label_1
_geom_angle_atom_site_label_2
_geom_angle_atom_site_label_3
_geom_angle
_geom_angle_site_symmetry_1
_geom_angle_site_symmetry_3
O2 Cd1 O3 81.29(6) . .
O2 Cd1 O7 91.65(7) . 1_656
O3 Cd1 O7 164.61(7) . 1_656
O2 Cd1 O5 92.25(7) . .
O3 Cd1 O5 100.19(6) . .
O7 Cd1 O5 93.71(7) 1_656 .
O2 Cd1 O4 172.20(7) . 4_566
O3 Cd1 O4 96.74(6) . 4_566
O7 Cd1 O4 88.40(7) 1_656 4_566
O5 Cd1 O4 95.53(7) . 4_566
O2 Cd1 O6 96.63(7) . 1_656
O3 Cd1 O6 112.33(6) . 1_656
O7 Cd1 O6 54.65(7) 1_656 1_656
O5 Cd1 O6 147.21(6) . 1_656
O4 Cd1 O6 77.06(6) 4_566 1_656
O2 Cd1 C31 96.68(7) . 1_656
O3 Cd1 C31 139.67(7) . 1_656
O7 Cd1 C31 27.32(7) 1_656 1_656
O5 Cd1 C31 120.15(7) . 1_656
O4 Cd1 C31 79.88(6) 4_566 1_656
O6 Cd1 C31 27.48(7) 1_656 1_656
HW1A OW1 HW1B 109.7(17) . .
C1 O2 Cd1 129.54(14) . .
C3 O3 Cd1 127.63(13) . .
C30 O4 Cd1 132.40(14) . 4_565
C30 O5 Cd1 129.45(14) . .
C31 O6 Cd1 84.37(14) . 1_454
C31 O7 Cd1 97.28(15) . 1_454
C15 N1 C16 111.28(18) . .
C15 N1 H1A 109.4 . .
C16 N1 H1A 109.4 . .
C15 N1 H1B 109.4 . .
C16 N1 H1B 109.4 . .
H1A N1 H1B 108.0 . .
C7 N2 C17 115.45(17) . .
C7 N2 C14 116.39(17) . .
C17 N2 C14 110.57(17) . .
C10 N3 C9 118.92(18) . .
C10 N3 C11A 116.7(3) . .
C9 N3 C11A 119.6(3) . .
C10 N3 C11 120.9(2) . .
C9 N3 C11 119.5(2) . .
C11A N3 C11 29.9(3) . .
O1 C1 O2 122.4(2) . .
O1 C1 C2 117.78(19) . .
O2 C1 C2 119.81(19) . .
C10 C2 C3 118.62(18) . .
C10 C2 C1 115.49(18) . .
C3 C2 C1 125.87(18) . .
O3 C3 C2 126.37(18) . .
O3 C3 C4 118.45(17) . .
C2 C3 C4 115.16(17) . .
C9 C4 C5 117.38(17) . .
C9 C4 C3 122.66(17) . .
C5 C4 C3 119.95(18) . .
C6 C5 C4 120.40(18) . .
C6 C5 H5A 119.8 . .
C4 C5 H5A 119.8 . .
C5 C6 F1 118.39(18) . .
C5 C6 C7 123.54(18) . .
F1 C6 C7 118.06(17) . .
C8 C7 N2 123.14(19) . .
C8 C7 C6 116.06(18) . .
N2 C7 C6 120.77(18) . .
C7 C8 C9 121.20(19) . .
C7 C8 H8A 119.4 . .
C9 C8 H8A 119.4 . .
N3 C9 C4 118.66(17) . .
N3 C9 C8 119.98(18) . .
C4 C9 C8 121.33(18) . .
N3 C10 C2 125.93(19) . .
N3 C10 H10A 117.0 . .
C2 C10 H10A 117.0 . .
C13 C11 C12 64.5(3) . .
C13 C11 N3 118.5(3) . .
C12 C11 N3 118.2(3) . .
C13 C11 H11A 115.4 . .
C12 C11 H11A 115.4 . .
N3 C11 H11A 115.4 . .
C11 C12 C13 56.9(2) . .
C11 C12 H12A 118.1 . .
C13 C12 H12A 118.1 . .
C11 C12 H12B 118.1 . .
C13 C12 H12B 118.1 . .
H12A C12 H12B 115.3 . .
C13 C11A N3 128.4(6) . .
C13 C11A C12A 63.7(4) . .
N3 C11A C12A 110.7(7) . .
C13 C11A H11B 114.0 . .
N3 C11A H11B 114.0 . .
C12A C11A H11B 114.0 . .
C11A C12A C13 54.8(4) . .
C11A C12A H12C 118.3 . .
C13 C12A H12C 118.3 . .
C11A C12A H12D 118.3 . .
C13 C12A H12D 118.3 . .
H12C C12A H12D 115.5 . .
C11A C13 C11 31.1(3) . .
C11A C13 C12A 61.4(4) . .
C11 C13 C12A 36.1(3) . .
C11A C13 C12 47.0(3) . .
C11 C13 C12 58.7(2) . .
C12A C13 C12 57.9(4) . .
C11A C13 H13A 96.1 . .
C11 C13 H13A 117.9 . .
C12A C13 H13A 153.8 . .
C12 C13 H13A 117.9 . .
C11A C13 H13B 147.2 . .
C11 C13 H13B 117.9 . .
C12A C13 H13B 85.8 . .
C12 C13 H13B 117.9 . .
H13A C13 H13B 115.1 . .
C11A C13 H13C 118.1 . .
C11 C13 H13C 137.4 . .
C12A C13 H13C 118.1 . .
C12 C13 H13C 78.9 . .
H13A C13 H13C 83.3 . .
H13B C13 H13C 77.4 . .
C11A C13 H13D 117.5 . .
C11 C13 H13D 107.8 . .
C12A C13 H13D 116.8 . .
C12 C13 H13D 164.5 . .
H13A C13 H13D 59.4 . .
H13B C13 H13D 74.2 . .
H13C C13 H13D 114.7 . .
N2 C14 C15 111.03(19) . .
N2 C14 H14A 109.4 . .
C15 C14 H14A 109.4 . .
N2 C14 H14B 109.4 . .
C15 C14 H14B 109.4 . .
H14A C14 H14B 108.0 . .
N1 C15 C14 110.03(19) . .
N1 C15 H15A 109.7 . .
C14 C15 H15A 109.7 . .
N1 C15 H15B 109.7 . .
C14 C15 H15B 109.7 . .
H15A C15 H15B 108.2 . .
N1 C16 C17 110.71(19) . .
N1 C16 H16A 109.5 . .
C17 C16 H16A 109.5 . .
N1 C16 H16B 109.5 . .
C17 C16 H16B 109.5 . .
H16A C16 H16B 108.1 . .
N2 C17 C16 110.71(19) . .
N2 C17 H17A 109.5 . .
C16 C17 H17A 109.5 . .
N2 C17 H17B 109.5 . .
C16 C17 H17B 109.5 . .
H17A C17 H17B 108.1 . .
C19 C18 C23 121.6(2) . .
C19 C18 H18A 119.2 . .
C23 C18 H18A 119.2 . .
C18 C19 C20 119.7(2) . .
C18 C19 H19A 120.1 . .
C20 C19 H19A 120.1 . .
C21 C20 C19 119.21(19) . .
C21 C20 C30 120.70(19) . .
C19 C20 C30 120.1(2) . .
C20 C21 C22 120.8(2) . .
C20 C21 H21A 119.6 . .
C22 C21 H21A 119.6 . .
C23 C22 C21 121.0(2) . .
C23 C22 H22A 119.5 . .
C21 C22 H22A 119.5 . .
C22 C23 C18 117.6(2) . .
C22 C23 C24 121.3(2) . .
C18 C23 C24 121.1(2) . .
C25 C24 C29 117.5(2) . .
C25 C24 C23 122.1(2) . .
C29 C24 C23 120.4(2) . .
C24 C25 C26 121.5(2) . .
C24 C25 H25A 119.2 . .
C26 C25 H25A 119.2 . .
C27 C26 C25 120.2(2) . .
C27 C26 H26A 119.9 . .
C25 C26 H26A 119.9 . .
C28 C27 C26 118.5(2) . .
C28 C27 C31 119.6(2) . .
C26 C27 C31 121.9(2) . .
C29 C28 C27 121.2(2) . .
C29 C28 H28A 119.4 . .
C27 C28 H28A 119.4 . .
C28 C29 C24 120.9(2) . .
C28 C29 H29A 119.5 . .
C24 C29 H29A 119.5 . .
O4 C30 O5 123.9(2) . .
O4 C30 C20 118.86(19) . .
O5 C30 C20 117.3(2) . .
O6 C31 O7 123.1(2) . .
O6 C31 C27 120.3(2) . .
O7 C31 C27 116.6(2) . .
O6 C31 Cd1 68.16(13) . 1_454
O7 C31 Cd1 55.40(12) . 1_454
C27 C31 Cd1 168.51(18) . 1_454

loop_
_geom_bond_atom_site_label_1
_geom_bond_atom_site_label_2
_geom_bond_distance
_geom_bond_site_symmetry_2
Cd1 O2 2.2221(17) .
Cd1 O3 2.2339(15) .
Cd1 O7 2.2569(19) 1_656
Cd1 O5 2.2746(16) .
Cd1 O4 2.2792(16) 4_566
Cd1 O6 2.5367(19) 1_656
Cd1 C31 2.720(2) 1_656
F1 C6 1.362(2) .
O1 C1 1.233(3) .
OW1 HW1A 0.836(10) .
OW1 HW1B 0.833(10) .
O2 C1 1.266(3) .
O3 C3 1.265(2) .
O4 C30 1.249(3) .
O4 Cd1 2.2792(16) 4_565
O5 C30 1.276(3) .
O6 C31 1.261(3) .
O6 Cd1 2.5367(19) 1_454
O7 C31 1.258(3) .
O7 Cd1 2.2569(19) 1_454
N1 C15 1.487(3) .
N1 C16 1.487(3) .
N1 H1A 0.9000 .
N1 H1B 0.9000 .
N2 C7 1.408(2) .
N2 C17 1.466(3) .
N2 C14 1.473(3) .
N3 C10 1.343(3) .
N3 C9 1.398(2) .
N3 C11A 1.430(6) .
N3 C11 1.498(4) .
C1 C2 1.509(3) .
C2 C10 1.373(3) .
C2 C3 1.438(3) .
C3 C4 1.458(3) .
C4 C9 1.398(3) .
C4 C5 1.415(3) .
C5 C6 1.356(3) .
C5 H5A 0.9300 .
C6 C7 1.418(3) .
C7 C8 1.391(3) .
C8 C9 1.409(3) .
C8 H8A 0.9300 .
C10 H10A 0.9300 .
C11 C13 1.445(4) .
C11 C12 1.474(5) .
C11 H11A 0.9800 .
C12 C13 1.557(5) .
C12 H12A 0.9700 .
C12 H12B 0.9700 .
C11A C13 1.379(6) .
C11A C12A 1.482(8) .
C11A H11B 0.9800 .
C12A C13 1.513(7) .
C12A H12C 0.9700 .
C12A H12D 0.9700 .
C13 H13A 0.9700 .
C13 H13B 0.9700 .
C13 H13C 0.9701 .
C13 H13D 0.9700 .
C14 C15 1.512(3) .
C14 H14A 0.9700 .
C14 H14B 0.9700 .
C15 H15A 0.9700 .
C15 H15B 0.9700 .
C16 C17 1.512(3) .
C16 H16A 0.9700 .
C16 H16B 0.9700 .
C17 H17A 0.9700 .
C17 H17B 0.9700 .
C18 C19 1.385(3) .
C18 C23 1.401(3) .
C18 H18A 0.9300 .
C19 C20 1.390(3) .
C19 H19A 0.9300 .
C20 C21 1.379(3) .
C20 C30 1.507(3) .
C21 C22 1.388(3) .
C21 H21A 0.9300 .
C22 C23 1.387(3) .
C22 H22A 0.9300 .
C23 C24 1.490(3) .
C24 C25 1.382(3) .
C24 C29 1.399(3) .
C25 C26 1.392(3) .
C25 H25A 0.9300 .
C26 C27 1.389(3) .
C26 H26A 0.9300 .
C27 C28 1.378(3) .
C27 C31 1.499(3) .
C28 C29 1.382(4) .
C28 H28A 0.9300 .
C29 H29A 0.9300 .
C31 Cd1 2.720(2) 1_454

loop_
_geom_torsion_atom_site_label_1
_geom_torsion_atom_site_label_2
_geom_torsion_atom_site_label_3
_geom_torsion_atom_site_label_4
_geom_torsion
_geom_torsion_site_symmetry_1
_geom_torsion_site_symmetry_2
_geom_torsion_site_symmetry_3
_geom_torsion_site_symmetry_4
O3 Cd1 O2 C1 -33.9(2) . . . .
O7 Cd1 O2 C1 159.9(2) 1_656 . . .
O5 Cd1 O2 C1 66.1(2) . . . .
O4 Cd1 O2 C1 -109.8(4) 4_566 . . .
O6 Cd1 O2 C1 -145.5(2) 1_656 . . .
C31 Cd1 O2 C1 -173.2(2) 1_656 . . .
O2 Cd1 O3 C3 23.92(17) . . . .
O7 Cd1 O3 C3 87.4(3) 1_656 . . .
O5 Cd1 O3 C3 -66.82(17) . . . .
O4 Cd1 O3 C3 -163.70(17) 4_566 . . .
O6 Cd1 O3 C3 117.55(16) 1_656 . . .
C31 Cd1 O3 C3 114.01(17) 1_656 . . .
O2 Cd1 O5 C30 -9.4(2) . . . .
O3 Cd1 O5 C30 72.1(2) . . . .
O7 Cd1 O5 C30 -101.2(2) 1_656 . . .
O4 Cd1 O5 C30 170.0(2) 4_566 . . .
O6 Cd1 O5 C30 -115.32(19) 1_656 . . .
C31 Cd1 O5 C30 -108.5(2) 1_656 . . .
Cd1 O2 C1 O1 -147.1(2) . . . .
Cd1 O2 C1 C2 32.8(3) . . . .
O1 C1 C2 C10 -8.5(3) . . . .
O2 C1 C2 C10 171.6(2) . . . .
O1 C1 C2 C3 169.8(2) . . . .
O2 C1 C2 C3 -10.1(3) . . . .
Cd1 O3 C3 C2 -15.7(3) . . . .
Cd1 O3 C3 C4 162.64(13) . . . .
C10 C2 C3 O3 -179.9(2) . . . .
C1 C2 C3 O3 1.8(3) . . . .
C10 C2 C3 C4 1.7(3) . . . .
C1 C2 C3 C4 -176.59(18) . . . .
O3 C3 C4 C9 179.52(18) . . . .
C2 C3 C4 C9 -1.9(3) . . . .
O3 C3 C4 C5 -1.7(3) . . . .
C2 C3 C4 C5 176.84(18) . . . .
C9 C4 C5 C6 -0.3(3) . . . .
C3 C4 C5 C6 -179.13(19) . . . .
C4 C5 C6 F1 -176.92(19) . . . .
C4 C5 C6 C7 2.3(3) . . . .
C17 N2 C7 C8 -7.7(3) . . . .
C14 N2 C7 C8 124.4(2) . . . .
C17 N2 C7 C6 169.9(2) . . . .
C14 N2 C7 C6 -58.0(3) . . . .
C5 C6 C7 C8 -3.5(3) . . . .
F1 C6 C7 C8 175.69(19) . . . .
C5 C6 C7 N2 178.7(2) . . . .
F1 C6 C7 N2 -2.1(3) . . . .
N2 C7 C8 C9 -179.42(19) . . . .
C6 C7 C8 C9 2.9(3) . . . .
C10 N3 C9 C4 1.2(3) . . . .
C11A N3 C9 C4 156.0(5) . . . .
C11 N3 C9 C4 -169.5(2) . . . .
C10 N3 C9 C8 -176.8(2) . . . .
C11A N3 C9 C8 -22.1(5) . . . .
C11 N3 C9 C8 12.5(3) . . . .
C5 C4 C9 N3 -178.30(18) . . . .
C3 C4 C9 N3 0.5(3) . . . .
C5 C4 C9 C8 -0.3(3) . . . .
C3 C4 C9 C8 178.52(19) . . . .
C7 C8 C9 N3 176.9(2) . . . .
C7 C8 C9 C4 -1.1(3) . . . .
C9 N3 C10 C2 -1.5(4) . . . .
C11A N3 C10 C2 -157.0(5) . . . .
C11 N3 C10 C2 169.1(3) . . . .
C3 C2 C10 N3 -0.1(4) . . . .
C1 C2 C10 N3 178.4(2) . . . .
C10 N3 C11 C13 38.8(5) . . . .
C9 N3 C11 C13 -150.7(3) . . . .
C11A N3 C11 C13 -51.9(7) . . . .
C10 N3 C11 C12 113.4(3) . . . .
C9 N3 C11 C12 -76.1(4) . . . .
C11A N3 C11 C12 22.7(6) . . . .
N3 C11 C12 C13 -110.2(3) . . . .
C10 N3 C11A C13 -38.5(10) . . . .
C9 N3 C11A C13 166.2(6) . . . .
C11 N3 C11A C13 67.6(8) . . . .
C10 N3 C11A C12A -110.8(6) . . . .
C9 N3 C11A C12A 93.9(6) . . . .
C11 N3 C11A C12A -4.7(5) . . . .
N3 C11A C12A C13 123.7(6) . . . .
N3 C11A C13 C11 -67.9(9) . . . .
C12A C11A C13 C11 28.5(7) . . . .
N3 C11A C13 C12A -96.4(10) . . . .
N3 C11A C13 C12 -167.7(12) . . . .
C12A C11A C13 C12 -71.3(6) . . . .
C12 C11 C13 C11A -57.5(7) . . . .
N3 C11 C13 C11A 52.1(6) . . . .
C12 C11 C13 C12A 77.2(8) . . . .
N3 C11 C13 C12A -173.3(8) . . . .
N3 C11 C13 C12 109.6(4) . . . .
C11A C12A C13 C11 -24.7(6) . . . .
C11A C12A C13 C12 54.9(4) . . . .
C11 C12 C13 C11A 36.5(5) . . . .
C11 C12 C13 C12A -42.8(4) . . . .
C7 N2 C14 C15 167.16(19) . . . .
C17 N2 C14 C15 -58.5(3) . . . .
C16 N1 C15 C14 -55.4(3) . . . .
N2 C14 C15 N1 56.8(3) . . . .
C15 N1 C16 C17 55.5(3) . . . .
C7 N2 C17 C16 -167.23(19) . . . .
C14 N2 C17 C16 58.0(2) . . . .
N1 C16 C17 N2 -56.5(3) . . . .
C23 C18 C19 C20 -2.2(4) . . . .
C18 C19 C20 C21 -1.7(3) . . . .
C18 C19 C20 C30 177.7(2) . . . .
C19 C20 C21 C22 3.7(3) . . . .
C30 C20 C21 C22 -175.6(2) . . . .
C20 C21 C22 C23 -1.8(4) . . . .
C21 C22 C23 C18 -2.1(3) . . . .
C21 C22 C23 C24 175.6(2) . . . .
C19 C18 C23 C22 4.1(3) . . . .
C19 C18 C23 C24 -173.6(2) . . . .
C22 C23 C24 C25 18.6(3) . . . .
C18 C23 C24 C25 -163.8(2) . . . .
C22 C23 C24 C29 -159.5(2) . . . .
C18 C23 C24 C29 18.1(3) . . . .
C29 C24 C25 C26 -1.4(3) . . . .
C23 C24 C25 C26 -179.5(2) . . . .
C24 C25 C26 C27 2.6(4) . . . .
C25 C26 C27 C28 -1.7(4) . . . .
C25 C26 C27 C31 176.0(2) . . . .
C26 C27 C28 C29 -0.4(4) . . . .
C31 C27 C28 C29 -178.2(2) . . . .
C27 C28 C29 C24 1.7(4) . . . .
C25 C24 C29 C28 -0.8(4) . . . .
C23 C24 C29 C28 177.4(2) . . . .
Cd1 O4 C30 O5 117.2(2) 4_565 . . .
Cd1 O4 C30 C20 -61.7(3) 4_565 . . .
Cd1 O5 C30 O4 102.5(2) . . . .
Cd1 O5 C30 C20 -78.5(2) . . . .
C21 C20 C30 O4 158.6(2) . . . .
C19 C20 C30 O4 -20.8(3) . . . .
C21 C20 C30 O5 -20.4(3) . . . .
C19 C20 C30 O5 160.2(2) . . . .
Cd1 O6 C31 O7 7.8(2) 1_454 . . .
Cd1 O6 C31 C27 -171.3(2) 1_454 . . .
Cd1 O7 C31 O6 -8.8(3) 1_454 . . .
Cd1 O7 C31 C27 170.34(17) 1_454 . . .
C28 C27 C31 O6 -144.9(2) . . . .
C26 C27 C31 O6 37.4(3) . . . .
C28 C27 C31 O7 35.9(3) . . . .
C26 C27 C31 O7 -141.8(2) . . . .
C28 C27 C31 Cd1 79.8(9) . . . 1_454
C26 C27 C31 Cd1 -97.9(8) . . . 1_454
